data_7718840
loop_
_publ_author_name
'Deuter, Katharina L.'
'Vollmar, Katharina'
'Rieser, Jan'
'Linseis, Michael'
'Winter, Rainer F.'

_publ_section_title
;
 The influence of charge transfer on the emissive properties of pyridine
 dipyrrolide bismuth complexes.
;
_journal_issue 25
_journal_name_full 'Dalton transactions (Cambridge, England : 2003)'
_journal_page_first 9921
_journal_page_last 9929
_journal_paper_doi 10.1039/d5dt00869g
_journal_volume 54
_journal_year 2025
_chemical_formula_moiety 'C H2 Cl2, 2(C20.5 H17.5 N1.5 O2)'
_chemical_formula_sum 'C42 H37 Cl2 N3 O4'
_chemical_formula_weight 718.64
_space_group_crystal_system monoclinic
_space_group_IT_number 15
_space_group_name_Hall '-C 2yc'
_space_group_name_H-M_alt 'C 1 2/c 1'
_atom_sites_solution_hydrogens geom
_atom_sites_solution_primary dual
_audit_creation_date 2025-02-07
_audit_creation_method
;
Olex2 1.5
(compiled 2024.02.16 svn.r378c4104 for OlexSys, GUI svn.r6928)
;
_audit_update_record
;
2025-04-09 deposited with the CCDC.	2025-05-28 downloaded from the CCDC.
;
_cell_angle_alpha 90
_cell_angle_beta 110.743(9)
_cell_angle_gamma 90
_cell_formula_units_Z 8
_cell_length_a 18.808(2)
_cell_length_b 15.4878(10)
_cell_length_c 26.517(3)
_cell_measurement_reflns_used 29258
_cell_measurement_temperature 100
_cell_measurement_theta_max 27.95
_cell_measurement_theta_min 2.10
_cell_volume 7223.6(13)
_computing_cell_refinement
;
X-Area Recipe 1.33.0.0 (STOE, 2015)
;
_computing_data_collection
;
X-Area WinXpose 2.0.22.0 (STOE, 2016)
;
_computing_data_reduction
;
X-Area Integrate 1.74.2.0 (STOE, 2018)
X-Area LANA 1.75.3.0 (STOE, 2018)
;
_computing_molecular_graphics 'Olex2 1.5 (Dolomanov et al., 2009)'
_computing_publication_material 'Olex2 1.5 (Dolomanov et al., 2009)'
_computing_structure_refinement 'SHELXL 2019/3 (Sheldrick, 2015)'
_computing_structure_solution 'ShelXT 2018/3 (Sheldrick, 2015)'
_diffrn_ambient_temperature 100
_diffrn_detector 'image plate (34 cm diameter)'
_diffrn_detector_area_resol_mean 6.67
_diffrn_detector_type 'STOE Imaging Plate'
_diffrn_measured_fraction_theta_full 0.995
_diffrn_measured_fraction_theta_max 0.984
_diffrn_measurement_details
;
 180 frames, detector distance = 80 mm
;
_diffrn_measurement_device '2-circle diffractometer'
_diffrn_measurement_device_type 'STOE IPDS 2T'
_diffrn_measurement_method 'rotation method, \w scans'
_diffrn_radiation_collimation '0.5 mm diameter, monocapillary'
_diffrn_radiation_monochromator 'plane graphite'
_diffrn_radiation_polarisn_norm 0
_diffrn_radiation_probe x-ray
_diffrn_radiation_type 'Mo K\a'
_diffrn_radiation_wavelength 0.71073
_diffrn_reflns_av_R_equivalents 0.0302
_diffrn_reflns_av_unetI/netI 0.0265
_diffrn_reflns_Laue_measured_fraction_full 0.995
_diffrn_reflns_Laue_measured_fraction_max 0.984
_diffrn_reflns_limit_h_max 24
_diffrn_reflns_limit_h_min -24
_diffrn_reflns_limit_k_max 17
_diffrn_reflns_limit_k_min -20
_diffrn_reflns_limit_l_max 34
_diffrn_reflns_limit_l_min -34
_diffrn_reflns_number 23889
_diffrn_reflns_point_group_measured_fraction_full 0.995
_diffrn_reflns_point_group_measured_fraction_max 0.984
_diffrn_reflns_theta_full 25.242
_diffrn_reflns_theta_max 27.636
_diffrn_reflns_theta_min 2.102
_diffrn_source 'Sealed Mo X-ray tube, 12 x 0.4 mm long-fine focus'
_diffrn_source_current 40
_diffrn_source_power 2.000
_diffrn_source_voltage 50
_exptl_absorpt_coefficient_mu 0.227
_exptl_absorpt_correction_T_max 0.9021
_exptl_absorpt_correction_T_min 0.4903
_exptl_absorpt_correction_type multi-scan
_exptl_absorpt_process_details
;
STOE LANA, absorption correction by scaling of reflection intensities.
J. Koziskova, F. Hahn, J. Richter, J. Kozisek, "Comparison of different
absorption corrections on the model structure of tetrakis(\m~2~-acetato)-
diaqua-di-copper(II)", Acta Chimica Slovaca, vol. 9, no. 2, 2016, pp. 136 - 140.
Afterwards a spherical absorption correction was performed within STOE LANA.
;
_exptl_crystal_colour yellow
_exptl_crystal_colour_primary yellow
_exptl_crystal_density_diffrn 1.322
_exptl_crystal_density_method 'not measured'
_exptl_crystal_description fragment
_exptl_crystal_F_000 3008
_exptl_crystal_size_max 0.4
_exptl_crystal_size_mid 0.3
_exptl_crystal_size_min 0.2
_refine_diff_density_max 0.342
_refine_diff_density_min -0.455
_refine_diff_density_rms 0.052
_refine_ls_extinction_coef 0.00045(10)
_refine_ls_extinction_expression Fc^*^=kFc[1+0.001xFc^2^\l^3^/sin(2\q)]^-1/4^
_refine_ls_extinction_method 'SHELXL-2019/2 (Sheldrick 2019)'
_refine_ls_goodness_of_fit_ref 1.042
_refine_ls_hydrogen_treatment constr
_refine_ls_matrix_type full
_refine_ls_number_parameters 467
_refine_ls_number_reflns 8270
_refine_ls_number_restraints 0
_refine_ls_restrained_S_all 1.042
_refine_ls_R_factor_all 0.0685
_refine_ls_R_factor_gt 0.0490
_refine_ls_shift/su_max 0.001
_refine_ls_shift/su_mean 0.000
_refine_ls_structure_factor_coef Fsqd
_refine_ls_weighting_details 'w=1/[\s^2^(Fo^2^)+(0.0559P)^2^+10.2000P] where P=(Fo^2^+2Fc^2^)/3'
_refine_ls_weighting_scheme calc
_refine_ls_wR_factor_gt 0.1214
_refine_ls_wR_factor_ref 0.1350
_reflns_Friedel_coverage 0.000
_reflns_number_gt 6337
_reflns_number_total 8270
_reflns_threshold_expression 'I > 2\s(I)'
_cod_data_source_file d5dt00869g2.cif
_cod_data_source_block kd76-4
_cod_depositor_comments 'Adding full bibliography for 7718839--7718844.cif.'
_cod_original_cell_volume 7223.7(14)
_cod_database_code 7718840
_shelx_shelxl_version_number 2019/3
_shelx_space_group_comment
;
The symmetry employed for this shelxl refinement is uniquely defined
by the following loop, which should always be used as a source of
symmetry information in preference to the above space-group names.
They are only intended as comments.
;
_shelx_estimated_absorpt_t_max 0.956
_shelx_estimated_absorpt_t_min 0.915
_olex2_refinement_description
;
1.a Secondary CH2 refined with riding coordinates:
 C35(H35A,H35B)
1.b Aromatic/amide H refined with riding coordinates:
 N2(H2), N4(H4), C15(H15), C32A(H32A), C31(H31), C14A(H14A), C23(H23),
 C31A(H31A), C32(H32), C27A(H27A), C6(H6), C26A(H26A), C27(H27), C26(H26),
 C15A(H15A), C14(H14), C10(H10), C9(H9), C9A(H9A), C2(H2A), C1(H1), C10A(H10A),
 C18(H18), C19(H19)
1.c Idealised Me refined as rotating group:
 C34(H34A,H34B,H34C), C17(H17A,H17B,H17C), C12(H12A,H12B,H12C), C29(H29A,H29B,
 H29C)
;
_olex2_submission_special_instructions 'No special instructions were received'

loop_
_space_group_symop_operation_xyz
'x, y, z'
'-x, y, -z+1/2'
'x+1/2, y+1/2, z'
'-x+1/2, y+1/2, -z+1/2'
'-x, -y, -z'
'x, -y, z-1/2'
'-x+1/2, -y+1/2, -z'
'x+1/2, -y+1/2, z-1/2'

loop_
_atom_site_label
_atom_site_type_symbol
_atom_site_fract_x
_atom_site_fract_y
_atom_site_fract_z
_atom_site_U_iso_or_equiv
_atom_site_adp_type
_atom_site_occupancy
_atom_site_site_symmetry_order
_atom_site_calc_flag
_atom_site_refinement_flags_posn
_atom_site_refinement_flags_adp
_atom_site_refinement_flags_occupancy
_atom_site_disorder_assembly
_atom_site_disorder_group
Cl1 Cl 0.00010(4) 0.73190(5) 0.83138(3) 0.0636(2) Uani 1 1 d . . . . .
Cl2 Cl 0.15445(4) 0.71741(7) 0.83271(3) 0.0770(3) Uani 1 1 d . . . . .
O2 O 0.35744(7) 0.28018(9) 0.91948(5) 0.0326(3) Uani 1 1 d . . . . .
O4 O 0.58562(8) 1.17411(9) 1.00909(5) 0.0352(3) Uani 1 1 d . . . . .
O3 O 0.66365(8) 0.36858(9) 0.96073(5) 0.0362(3) Uani 1 1 d . . . . .
O1 O 0.29742(9) 1.10997(10) 0.83022(6) 0.0404(3) Uani 1 1 d . . . . .
N1 N 0.500000 0.62694(15) 0.750000 0.0281(5) Uani 1 2 d S T P . .
N3 N 0.500000 0.84379(15) 0.750000 0.0288(5) Uani 1 2 d S T P . .
N2 N 0.40238(9) 0.72128(11) 0.78881(6) 0.0288(3) Uani 1 1 d . . . . .
H2 H 0.417684 0.749970 0.766806 0.035 Uiso 1 1 calc R U . . .
N4 N 0.57578(9) 0.74928(11) 0.84440(6) 0.0285(3) Uani 1 1 d . . . . .
H4 H 0.565631 0.718916 0.815548 0.034 Uiso 1 1 calc R U . . .
C4 C 0.41319(10) 0.63360(13) 0.79836(7) 0.0294(4) Uani 1 1 d . . . . .
C15 C 0.29489(10) 0.41509(14) 0.87888(7) 0.0320(4) Uani 1 1 d . . . . .
H15 H 0.247392 0.396256 0.877731 0.038 Uiso 1 1 calc R U . . .
C16 C 0.35862(10) 0.36238(13) 0.90051(7) 0.0287(4) Uani 1 1 d . . . . .
C32A C 0.51641(10) 1.06650(13) 0.94254(7) 0.0306(4) Uani 1 1 d . . . . .
H32A H 0.470073 1.094245 0.935648 0.037 Uiso 1 1 calc R U . . .
C31 C 0.65470(10) 0.98301(13) 0.96273(7) 0.0308(4) Uani 1 1 d . . . . .
H31 H 0.701182 0.955506 0.969802 0.037 Uiso 1 1 calc R U . . .
C33 C 0.58233(10) 1.09980(13) 0.98034(7) 0.0287(4) Uani 1 1 d . . . . .
C14A C 0.43700(10) 0.47429(13) 0.88411(7) 0.0310(4) Uani 1 1 d . . . . .
H14A H 0.484886 0.494258 0.886911 0.037 Uiso 1 1 calc R U . . .
C7 C 0.36370(10) 0.75637(13) 0.81940(7) 0.0295(4) Uani 1 1 d . . . . .
C13 C 0.37334(10) 0.52654(13) 0.85973(7) 0.0289(4) Uani 1 1 d . . . . .
C3 C 0.45566(11) 0.58236(13) 0.77193(7) 0.0293(4) Uani 1 1 d . . . . .
C23 C 0.61460(10) 0.78675(13) 0.93041(7) 0.0294(4) Uani 1 1 d . . . . .
H23 H 0.634365 0.783998 0.967865 0.035 Uiso 1 1 calc R U . . .
C28 C 0.64652(10) 0.45346(13) 0.94614(7) 0.0297(4) Uani 1 1 d . . . . .
C5 C 0.37910(10) 0.61179(13) 0.83599(7) 0.0296(4) Uani 1 1 d . . . . .
C20 C 0.53421(11) 0.88845(13) 0.79639(7) 0.0313(4) Uani 1 1 d . . . . .
C31A C 0.52041(10) 0.99112(13) 0.91505(7) 0.0309(4) Uani 1 1 d . . . . .
H31A H 0.476218 0.969018 0.889659 0.037 Uiso 1 1 calc R U . . .
C32 C 0.65140(10) 1.05819(13) 0.99007(7) 0.0309(4) Uani 1 1 d . . . . .
H32 H 0.695616 1.080952 1.015076 0.037 Uiso 1 1 calc R U . . .
C8 C 0.34521(10) 0.84815(13) 0.81933(7) 0.0302(4) Uani 1 1 d . . . . .
C22 C 0.59148(10) 0.86285(13) 0.89982(7) 0.0290(4) Uani 1 1 d . . . . .
C25 C 0.61620(10) 0.62536(13) 0.91052(7) 0.0287(4) Uani 1 1 d . . . . .
C27A C 0.64592(10) 0.47717(13) 0.89510(7) 0.0315(4) Uani 1 1 d . . . . .
H27A H 0.655118 0.435900 0.872678 0.038 Uiso 1 1 calc R U . . .
C24 C 0.60330(10) 0.71688(13) 0.89607(7) 0.0283(4) Uani 1 1 d . . . . .
C21 C 0.56681(10) 0.83794(13) 0.84567(7) 0.0291(4) Uani 1 1 d . . . . .
C6 C 0.34883(10) 0.68882(13) 0.84835(7) 0.0307(4) Uani 1 1 d . . . . .
H6 H 0.322885 0.693503 0.872265 0.037 Uiso 1 1 calc R U . . .
C30 C 0.58917(10) 0.94786(13) 0.92465(7) 0.0283(4) Uani 1 1 d . . . . .
C11 C 0.31250(11) 1.02517(14) 0.82355(8) 0.0333(4) Uani 1 1 d . . . . .
C26A C 0.63162(10) 0.56219(13) 0.87780(7) 0.0303(4) Uani 1 1 d . . . . .
H26A H 0.632260 0.577511 0.844056 0.036 Uiso 1 1 calc R U . . .
C27 C 0.63042(10) 0.51486(13) 0.97888(7) 0.0312(4) Uani 1 1 d . . . . .
H27 H 0.630024 0.499450 1.012673 0.037 Uiso 1 1 calc R U . . .
C26 C 0.61504(10) 0.59887(13) 0.96083(7) 0.0313(4) Uani 1 1 d . . . . .
H26 H 0.603532 0.639236 0.982758 0.038 Uiso 1 1 calc R U . . .
C15A C 0.43008(10) 0.39358(13) 0.90411(7) 0.0307(4) Uani 1 1 d . . . . .
H15A H 0.473125 0.359827 0.920035 0.037 Uiso 1 1 calc R U . . .
C14 C 0.30320(11) 0.49627(14) 0.85902(7) 0.0326(4) Uani 1 1 d . . . . .
H14 H 0.260620 0.531360 0.844852 0.039 Uiso 1 1 calc R U . . .
C10 C 0.31408(11) 0.96982(14) 0.86550(8) 0.0331(4) Uani 1 1 d . . . . .
H10 H 0.304235 0.991532 0.895066 0.040 Uiso 1 1 calc R U . . .
C9 C 0.33008(10) 0.88339(14) 0.86351(7) 0.0320(4) Uani 1 1 d . . . . .
H9 H 0.330909 0.847570 0.891862 0.038 Uiso 1 1 calc R U . . .
C9A C 0.34174(12) 0.90431(14) 0.77723(8) 0.0363(4) Uani 1 1 d . . . . .
H9A H 0.349872 0.882494 0.747049 0.044 Uiso 1 1 calc R U . . .
C34 C 0.51676(12) 1.20356(14) 1.01422(9) 0.0386(5) Uani 1 1 d . . . . .
H34A H 0.527895 1.248470 1.040852 0.058 Uiso 1 1 calc R U . . .
H34B H 0.492315 1.156404 1.025087 0.058 Uiso 1 1 calc R U . . .
H34C H 0.483644 1.225657 0.980178 0.058 Uiso 1 1 calc R U . . .
C2 C 0.45134(13) 0.49238(14) 0.76944(8) 0.0368(4) Uani 1 1 d . . . . .
H2A H 0.416412 0.462993 0.780633 0.044 Uiso 1 1 calc R U . . .
C1 C 0.500000 0.4477(2) 0.750000 0.0400(7) Uani 1 2 d S T P . .
H1 H 0.499999 0.387668 0.750000 0.048 Uiso 1 2 calc R U P . .
C10A C 0.32649(12) 0.99175(14) 0.77920(8) 0.0367(4) Uani 1 1 d . . . . .
H10A H 0.325630 1.027876 0.750974 0.044 Uiso 1 1 calc R U . . .
C17 C 0.28574(11) 0.24725(15) 0.91809(8) 0.0368(5) Uani 1 1 d . . . . .
H17A H 0.250179 0.248577 0.881699 0.055 Uiso 1 1 calc R U . . .
H17B H 0.266975 0.282220 0.940552 0.055 Uiso 1 1 calc R U . . .
H17C H 0.291917 0.188860 0.931069 0.055 Uiso 1 1 calc R U . . .
C18 C 0.500000 1.0236(2) 0.750000 0.0422(7) Uani 1 2 d S T P . .
H18 H 0.500000 1.083649 0.750000 0.051 Uiso 1 2 calc R U P . .
C19 C 0.53784(13) 0.97879(14) 0.79701(8) 0.0387(5) Uani 1 1 d . . . . .
H19 H 0.565232 1.008163 0.828502 0.046 Uiso 1 1 calc R U . . .
C12 C 0.29649(13) 1.16897(15) 0.78850(9) 0.0426(5) Uani 1 1 d . . . . .
H12A H 0.257465 1.152341 0.755320 0.064 Uiso 1 1 calc R U . . .
H12B H 0.344942 1.167957 0.784012 0.064 Uiso 1 1 calc R U . . .
H12C H 0.286441 1.226215 0.798151 0.064 Uiso 1 1 calc R U . . .
C29 C 0.67614(14) 0.34656(15) 1.01576(8) 0.0430(5) Uani 1 1 d . . . . .
H29A H 0.714730 0.383436 1.039292 0.065 Uiso 1 1 calc R U . . .
H29B H 0.692292 0.287482 1.022137 0.065 Uiso 1 1 calc R U . . .
H29C H 0.629750 0.354011 1.022679 0.065 Uiso 1 1 calc R U . . .
C35 C 0.09558(14) 0.71245(17) 0.87095(9) 0.0473(6) Uani 1 1 d . . . . .
H35A H 0.112234 0.754931 0.899637 0.057 Uiso 1 1 calc R U . . .
H35B H 0.099972 0.655823 0.887405 0.057 Uiso 1 1 calc R U . . .

loop_
_atom_site_aniso_label
_atom_site_aniso_U_11
_atom_site_aniso_U_22
_atom_site_aniso_U_33
_atom_site_aniso_U_23
_atom_site_aniso_U_13
_atom_site_aniso_U_12
Cl1 0.0465(3) 0.0672(4) 0.0807(5) -0.0058(4) 0.0269(3) 0.0078(3)
Cl2 0.0500(4) 0.1246(7) 0.0679(5) 0.0025(4) 0.0349(3) -0.0016(4)
O2 0.0267(6) 0.0389(8) 0.0338(7) 0.0001(6) 0.0126(5) -0.0044(6)
O4 0.0300(7) 0.0405(8) 0.0363(7) -0.0097(6) 0.0131(6) 0.0012(6)
O3 0.0389(8) 0.0362(8) 0.0306(7) 0.0000(6) 0.0088(6) -0.0027(6)
O1 0.0481(9) 0.0409(8) 0.0340(7) 0.0020(6) 0.0169(6) 0.0084(7)
N1 0.0291(11) 0.0358(12) 0.0196(9) 0.000 0.0089(8) 0.000
N3 0.0314(11) 0.0341(12) 0.0223(10) 0.000 0.0112(8) 0.000
N2 0.0295(8) 0.0370(9) 0.0214(7) 0.0006(6) 0.0110(6) -0.0009(7)
N4 0.0297(8) 0.0354(9) 0.0210(7) -0.0027(6) 0.0098(6) -0.0027(6)
C4 0.0287(9) 0.0378(10) 0.0221(8) -0.0003(7) 0.0096(7) -0.0020(8)
C15 0.0227(8) 0.0484(12) 0.0255(9) -0.0005(8) 0.0092(7) -0.0032(8)
C16 0.0282(9) 0.0370(10) 0.0217(8) -0.0026(7) 0.0097(7) -0.0031(8)
C32A 0.0249(8) 0.0399(11) 0.0280(9) 0.0023(8) 0.0104(7) 0.0026(8)
C31 0.0245(8) 0.0417(11) 0.0259(9) -0.0022(8) 0.0087(7) 0.0017(8)
C33 0.0308(9) 0.0345(10) 0.0232(8) -0.0008(7) 0.0125(7) -0.0011(8)
C14A 0.0225(8) 0.0454(11) 0.0256(9) 0.0000(8) 0.0090(7) -0.0042(8)
C7 0.0267(9) 0.0404(11) 0.0209(8) -0.0007(7) 0.0077(7) 0.0015(8)
C13 0.0266(8) 0.0402(11) 0.0202(8) -0.0004(7) 0.0086(7) -0.0017(8)
C3 0.0314(9) 0.0362(10) 0.0202(8) 0.0000(7) 0.0091(7) -0.0014(8)
C23 0.0245(8) 0.0407(11) 0.0233(8) -0.0021(7) 0.0088(7) -0.0001(8)
C28 0.0231(8) 0.0355(10) 0.0277(9) -0.0004(7) 0.0056(7) -0.0031(7)
C5 0.0261(8) 0.0417(11) 0.0208(8) 0.0010(7) 0.0082(7) -0.0020(8)
C20 0.0343(9) 0.0374(10) 0.0250(9) -0.0021(8) 0.0137(7) -0.0031(8)
C31A 0.0239(8) 0.0412(11) 0.0256(9) -0.0010(8) 0.0063(7) -0.0022(8)
C32 0.0250(8) 0.0420(11) 0.0240(8) -0.0046(8) 0.0065(7) -0.0011(8)
C8 0.0263(8) 0.0406(11) 0.0232(8) -0.0015(7) 0.0083(7) 0.0002(8)
C22 0.0238(8) 0.0393(11) 0.0248(8) -0.0027(7) 0.0098(7) -0.0011(7)
C25 0.0225(8) 0.0387(10) 0.0240(8) -0.0021(7) 0.0071(7) -0.0007(7)
C27A 0.0259(8) 0.0397(11) 0.0288(9) -0.0049(8) 0.0096(7) -0.0012(8)
C24 0.0241(8) 0.0389(10) 0.0234(8) -0.0005(7) 0.0101(7) 0.0001(7)
C21 0.0279(9) 0.0363(10) 0.0250(8) -0.0029(7) 0.0115(7) -0.0036(7)
C6 0.0275(9) 0.0441(11) 0.0219(8) 0.0002(8) 0.0104(7) 0.0002(8)
C30 0.0271(9) 0.0368(10) 0.0225(8) -0.0010(7) 0.0105(7) -0.0011(7)
C11 0.0297(9) 0.0398(11) 0.0291(9) -0.0005(8) 0.0086(7) 0.0043(8)
C26A 0.0264(9) 0.0412(11) 0.0242(8) -0.0007(8) 0.0099(7) -0.0006(8)
C27 0.0284(9) 0.0415(11) 0.0218(8) -0.0010(7) 0.0065(7) -0.0037(8)
C26 0.0281(9) 0.0403(11) 0.0256(9) -0.0035(8) 0.0098(7) -0.0003(8)
C15A 0.0243(8) 0.0409(11) 0.0268(9) 0.0012(8) 0.0090(7) 0.0011(8)
C14 0.0260(9) 0.0471(12) 0.0246(8) 0.0043(8) 0.0089(7) 0.0021(8)
C10 0.0294(9) 0.0459(12) 0.0263(9) -0.0029(8) 0.0125(7) 0.0025(8)
C9 0.0273(9) 0.0445(11) 0.0252(9) -0.0003(8) 0.0106(7) 0.0000(8)
C9A 0.0402(11) 0.0462(12) 0.0231(9) 0.0005(8) 0.0120(8) 0.0055(9)
C34 0.0336(10) 0.0379(11) 0.0484(12) -0.0037(9) 0.0195(9) 0.0032(9)
C2 0.0488(12) 0.0385(11) 0.0285(9) -0.0020(8) 0.0203(9) -0.0065(9)
C1 0.0610(19) 0.0330(15) 0.0313(14) 0.000 0.0230(14) 0.000
C10A 0.0410(11) 0.0437(12) 0.0259(9) 0.0047(8) 0.0124(8) 0.0074(9)
C17 0.0314(10) 0.0488(12) 0.0313(10) -0.0017(9) 0.0124(8) -0.0106(9)
C18 0.067(2) 0.0328(16) 0.0342(15) 0.000 0.0270(15) 0.000
C19 0.0560(13) 0.0357(11) 0.0284(10) -0.0041(8) 0.0200(9) -0.0057(9)
C12 0.0453(12) 0.0441(12) 0.0369(11) 0.0050(9) 0.0125(9) 0.0064(10)
C29 0.0526(13) 0.0419(12) 0.0330(10) 0.0051(9) 0.0131(9) -0.0078(10)
C35 0.0506(13) 0.0616(15) 0.0328(11) -0.0070(10) 0.0184(10) -0.0118(11)

loop_
_atom_type_symbol
_atom_type_description
_atom_type_scat_dispersion_real
_atom_type_scat_dispersion_imag
_atom_type_scat_source
C C 0.0033 0.0016 'International Tables Vol C Tables 4.2.6.8 and 6.1.1.4'
H H 0.0000 0.0000 'International Tables Vol C Tables 4.2.6.8 and 6.1.1.4'
Cl Cl 0.1484 0.1585 'International Tables Vol C Tables 4.2.6.8 and 6.1.1.4'
N N 0.0061 0.0033 'International Tables Vol C Tables 4.2.6.8 and 6.1.1.4'
O O 0.0106 0.0060 'International Tables Vol C Tables 4.2.6.8 and 6.1.1.4'

loop_
_geom_angle_atom_site_label_1
_geom_angle_atom_site_label_2
_geom_angle_atom_site_label_3
_geom_angle
_geom_angle_site_symmetry_1
_geom_angle_site_symmetry_3
_geom_angle_publ_flag
C16 O2 C17 117.32(15) . . ?
C33 O4 C34 117.31(15) . . ?
C28 O3 C29 116.80(16) . . ?
C11 O1 C12 117.36(16) . . ?
C3 N1 C3 119.1(2) 2_656 . ?
C20 N3 C20 118.8(2) 2_656 . ?
C4 N2 H2 124.7 . . ?
C7 N2 H2 124.7 . . ?
C7 N2 C4 110.68(15) . . ?
C24 N4 H4 125.0 . . ?
C24 N4 C21 110.08(15) . . ?
C21 N4 H4 125.0 . . ?
N2 C4 C3 120.85(16) . . ?
N2 C4 C5 106.96(16) . . ?
C5 C4 C3 132.17(18) . . ?
C16 C15 H15 120.4 . . ?
C14 C15 H15 120.4 . . ?
C14 C15 C16 119.24(17) . . ?
O2 C16 C15 124.80(17) . . ?
O2 C16 C15A 115.80(17) . . ?
C15 C16 C15A 119.39(18) . . ?
C33 C32A H32A 120.3 . . ?
C33 C32A C31A 119.31(17) . . ?
C31A C32A H32A 120.3 . . ?
C32 C31 H31 119.5 . . ?
C32 C31 C30 120.95(17) . . ?
C30 C31 H31 119.5 . . ?
O4 C33 C32A 124.52(17) . . ?
O4 C33 C32 115.55(17) . . ?
C32A C33 C32 119.91(18) . . ?
C13 C14A H14A 119.4 . . ?
C15A C14A H14A 119.4 . . ?
C15A C14A C13 121.26(17) . . ?
N2 C7 C8 123.84(17) . . ?
N2 C7 C6 106.31(17) . . ?
C6 C7 C8 129.85(17) . . ?
C14A C13 C5 122.13(17) . . ?
C14 C13 C14A 117.55(18) . . ?
C14 C13 C5 120.31(17) . . ?
N1 C3 C4 116.67(18) . . ?
N1 C3 C2 121.35(18) . . ?
C2 C3 C4 121.99(17) . . ?
C22 C23 H23 125.3 . . ?
C24 C23 H23 125.3 . . ?
C24 C23 C22 109.37(16) . . ?
O3 C28 C27A 116.35(17) . . ?
O3 C28 C27 123.96(17) . . ?
C27 C28 C27A 119.69(18) . . ?
C4 C5 C13 129.48(18) . . ?
C4 C5 C6 106.56(17) . . ?
C6 C5 C13 123.96(16) . . ?
N3 C20 C21 116.88(18) . . ?
N3 C20 C19 121.66(18) . . ?
C19 C20 C21 121.46(17) . . ?
C32A C31A H31A 119.2 . . ?
C32A C31A C30 121.64(17) . . ?
C30 C31A H31A 119.2 . . ?
C31 C32 C33 120.32(17) . . ?
C31 C32 H32 119.8 . . ?
C33 C32 H32 119.8 . . ?
C9 C8 C7 119.53(17) . . ?
C9A C8 C7 123.31(17) . . ?
C9A C8 C9 117.16(19) . . ?
C23 C22 C30 122.66(16) . . ?
C21 C22 C23 106.44(17) . . ?
C21 C22 C30 130.64(18) . . ?
C26A C25 C24 124.29(16) . . ?
C26 C25 C24 118.31(17) . . ?
C26 C25 C26A 117.38(18) . . ?
C28 C27A H27A 119.9 . . ?
C26A C27A C28 120.19(18) . . ?
C26A C27A H27A 119.9 . . ?
N4 C24 C23 106.64(17) . . ?
N4 C24 C25 125.57(16) . . ?
C23 C24 C25 127.78(16) . . ?
N4 C21 C20 121.74(16) . . ?
N4 C21 C22 107.43(16) . . ?
C22 C21 C20 130.80(18) . . ?
C7 C6 C5 109.48(16) . . ?
C7 C6 H6 125.3 . . ?
C5 C6 H6 125.3 . . ?
C31 C30 C22 120.71(17) . . ?
C31A C30 C31 117.86(18) . . ?
C31A C30 C22 121.11(17) . . ?
O1 C11 C10 115.67(17) . . ?
O1 C11 C10A 125.15(18) . . ?
C10A C11 C10 119.18(19) . . ?
C25 C26A H26A 119.5 . . ?
C27A C26A C25 120.97(17) . . ?
C27A C26A H26A 119.5 . . ?
C28 C27 H27 120.2 . . ?
C26 C27 C28 119.53(17) . . ?
C26 C27 H27 120.2 . . ?
C25 C26 H26 118.9 . . ?
C27 C26 C25 122.20(18) . . ?
C27 C26 H26 118.9 . . ?
C16 C15A H15A 119.8 . . ?
C14A C15A C16 120.33(18) . . ?
C14A C15A H15A 119.8 . . ?
C15 C14 C13 122.06(18) . . ?
C15 C14 H14 119.0 . . ?
C13 C14 H14 119.0 . . ?
C11 C10 H10 119.7 . . ?
C9 C10 C11 120.63(17) . . ?
C9 C10 H10 119.7 . . ?
C8 C9 H9 119.4 . . ?
C10 C9 C8 121.29(18) . . ?
C10 C9 H9 119.4 . . ?
C8 C9A H9A 119.1 . . ?
C10A C9A C8 121.90(18) . . ?
C10A C9A H9A 119.1 . . ?
O4 C34 H34A 109.5 . . ?
O4 C34 H34B 109.5 . . ?
O4 C34 H34C 109.5 . . ?
H34A C34 H34B 109.5 . . ?
H34A C34 H34C 109.5 . . ?
H34B C34 H34C 109.5 . . ?
C3 C2 H2A 120.6 . . ?
C1 C2 C3 118.8(2) . . ?
C1 C2 H2A 120.6 . . ?
C2 C1 C2 120.0(3) 2_656 . ?
C2 C1 H1 120.0 2_656 . ?
C2 C1 H1 120.0 . . ?
C11 C10A H10A 120.1 . . ?
C9A C10A C11 119.82(19) . . ?
C9A C10A H10A 120.1 . . ?
O2 C17 H17A 109.5 . . ?
O2 C17 H17B 109.5 . . ?
O2 C17 H17C 109.5 . . ?
H17A C17 H17B 109.5 . . ?
H17A C17 H17C 109.5 . . ?
H17B C17 H17C 109.5 . . ?
C19 C18 H18 120.1 . . ?
C19 C18 H18 120.1 2_656 . ?
C19 C18 C19 119.8(3) . 2_656 ?
C20 C19 H19 120.6 . . ?
C18 C19 C20 118.9(2) . . ?
C18 C19 H19 120.6 . . ?
O1 C12 H12A 109.5 . . ?
O1 C12 H12B 109.5 . . ?
O1 C12 H12C 109.5 . . ?
H12A C12 H12B 109.5 . . ?
H12A C12 H12C 109.5 . . ?
H12B C12 H12C 109.5 . . ?
O3 C29 H29A 109.5 . . ?
O3 C29 H29B 109.5 . . ?
O3 C29 H29C 109.5 . . ?
H29A C29 H29B 109.5 . . ?
H29A C29 H29C 109.5 . . ?
H29B C29 H29C 109.5 . . ?
Cl1 C35 H35A 109.3 . . ?
Cl1 C35 H35B 109.3 . . ?
Cl2 C35 Cl1 111.71(13) . . ?
Cl2 C35 H35A 109.3 . . ?
Cl2 C35 H35B 109.3 . . ?
H35A C35 H35B 107.9 . . ?

loop_
_geom_bond_atom_site_label_1
_geom_bond_atom_site_label_2
_geom_bond_distance
_geom_bond_site_symmetry_2
_geom_bond_publ_flag
Cl1 C35 1.756(3) . ?
Cl2 C35 1.748(2) . ?
O2 C16 1.372(2) . ?
O2 C17 1.430(2) . ?
O4 C33 1.370(2) . ?
O4 C34 1.424(2) . ?
O3 C28 1.376(2) . ?
O3 C29 1.435(2) . ?
O1 C11 1.368(2) . ?
O1 C12 1.430(3) . ?
N1 C3 1.362(2) 2_656 ?
N1 C3 1.362(2) . ?
N3 C20 1.358(2) 2_656 ?
N3 C20 1.358(2) . ?
N2 H2 0.8600 . ?
N2 C4 1.383(3) . ?
N2 C7 1.379(2) . ?
N4 H4 0.8600 . ?
N4 C24 1.376(2) . ?
N4 C21 1.385(3) . ?
C4 C3 1.468(3) . ?
C4 C5 1.405(2) . ?
C15 H15 0.9300 . ?
C15 C16 1.395(3) . ?
C15 C14 1.393(3) . ?
C16 C15A 1.399(3) . ?
C32A H32A 0.9300 . ?
C32A C33 1.388(3) . ?
C32A C31A 1.392(3) . ?
C31 H31 0.9300 . ?
C31 C32 1.385(3) . ?
C31 C30 1.398(3) . ?
C33 C32 1.390(3) . ?
C14A H14A 0.9300 . ?
C14A C13 1.399(3) . ?
C14A C15A 1.382(3) . ?
C7 C8 1.463(3) . ?
C7 C6 1.384(3) . ?
C13 C5 1.483(3) . ?
C13 C14 1.394(3) . ?
C3 C2 1.396(3) . ?
C23 H23 0.9300 . ?
C23 C22 1.409(3) . ?
C23 C24 1.381(3) . ?
C28 C27A 1.399(3) . ?
C28 C27 1.391(3) . ?
C5 C6 1.409(3) . ?
C20 C21 1.459(3) . ?
C20 C19 1.401(3) . ?
C31A H31A 0.9300 . ?
C31A C30 1.398(3) . ?
C32 H32 0.9300 . ?
C8 C9 1.410(3) . ?
C8 C9A 1.398(3) . ?
C22 C21 1.398(2) . ?
C22 C30 1.480(3) . ?
C25 C24 1.466(3) . ?
C25 C26A 1.404(3) . ?
C25 C26 1.403(2) . ?
C27A H27A 0.9300 . ?
C27A C26A 1.389(3) . ?
C6 H6 0.9300 . ?
C11 C10 1.396(3) . ?
C11 C10A 1.393(3) . ?
C26A H26A 0.9300 . ?
C27 H27 0.9300 . ?
C27 C26 1.381(3) . ?
C26 H26 0.9300 . ?
C15A H15A 0.9300 . ?
C14 H14 0.9300 . ?
C10 H10 0.9300 . ?
C10 C9 1.377(3) . ?
C9 H9 0.9300 . ?
C9A H9A 0.9300 . ?
C9A C10A 1.389(3) . ?
C34 H34A 0.9600 . ?
C34 H34B 0.9600 . ?
C34 H34C 0.9600 . ?
C2 H2A 0.9300 . ?
C2 C1 1.384(3) . ?
C1 H1 0.9300 . ?
C10A H10A 0.9300 . ?
C17 H17A 0.9600 . ?
C17 H17B 0.9600 . ?
C17 H17C 0.9600 . ?
C18 H18 0.9300 . ?
C18 C19 1.383(3) 2_656 ?
C18 C19 1.383(3) . ?
C19 H19 0.9300 . ?
C12 H12A 0.9600 . ?
C12 H12B 0.9600 . ?
C12 H12C 0.9600 . ?
C29 H29A 0.9600 . ?
C29 H29B 0.9600 . ?
C29 H29C 0.9600 . ?
C35 H35A 0.9700 . ?
C35 H35B 0.9700 . ?

loop_
_geom_torsion_atom_site_label_1
_geom_torsion_atom_site_label_2
_geom_torsion_atom_site_label_3
_geom_torsion_atom_site_label_4
_geom_torsion
_geom_torsion_site_symmetry_1
_geom_torsion_site_symmetry_2
_geom_torsion_site_symmetry_3
_geom_torsion_site_symmetry_4
_geom_torsion_publ_flag
O2 C16 C15A C14A 177.37(16) . . . . ?
O4 C33 C32 C31 -179.28(17) . . . . ?
O3 C28 C27A C26A -177.91(16) . . . . ?
O3 C28 C27 C26 178.99(17) . . . . ?
O1 C11 C10 C9 -178.82(18) . . . . ?
O1 C11 C10A C9A 179.50(19) . . . . ?
N1 C3 C2 C1 7.8(3) . . . . ?
N3 C20 C21 N4 12.0(2) . . . . ?
N3 C20 C21 C22 -165.54(17) . . . . ?
N3 C20 C19 C18 5.6(3) . . . . ?
N2 C4 C3 N1 17.0(2) . . . . ?
N2 C4 C3 C2 -163.28(18) . . . . ?
N2 C4 C5 C13 179.29(17) . . . . ?
N2 C4 C5 C6 -0.4(2) . . . . ?
N2 C7 C8 C9 -158.20(18) . . . . ?
N2 C7 C8 C9A 21.6(3) . . . . ?
N2 C7 C6 C5 0.6(2) . . . . ?
C4 N2 C7 C8 178.42(16) . . . . ?
C4 N2 C7 C6 -0.9(2) . . . . ?
C4 C3 C2 C1 -171.98(15) . . . . ?
C4 C5 C6 C7 -0.1(2) . . . . ?
C15 C16 C15A C14A -3.0(3) . . . . ?
C16 C15 C14 C13 0.4(3) . . . . ?
C32A C33 C32 C31 -0.8(3) . . . . ?
C32A C31A C30 C31 -0.5(3) . . . . ?
C32A C31A C30 C22 173.06(17) . . . . ?
C33 C32A C31A C30 0.2(3) . . . . ?
C14A C13 C5 C4 52.1(3) . . . . ?
C14A C13 C5 C6 -128.2(2) . . . . ?
C14A C13 C14 C15 -3.6(3) . . . . ?
C7 N2 C4 C3 -177.66(16) . . . . ?
C7 N2 C4 C5 0.8(2) . . . . ?
C7 C8 C9 C10 178.58(17) . . . . ?
C7 C8 C9A C10A -177.82(19) . . . . ?
C13 C14A C15A C16 -0.2(3) . . . . ?
C13 C5 C6 C7 -179.83(17) . . . . ?
C3 N1 C3 C4 175.82(18) 2_656 . . . ?
C3 N1 C3 C2 -3.93(14) 2_656 . . . ?
C3 C4 C5 C13 -2.5(3) . . . . ?
C3 C4 C5 C6 177.80(19) . . . . ?
C3 C2 C1 C2 -3.74(13) . . . 2_656 ?
C23 C22 C21 N4 -0.5(2) . . . . ?
C23 C22 C21 C20 177.38(18) . . . . ?
C23 C22 C30 C31 58.4(2) . . . . ?
C23 C22 C30 C31A -114.9(2) . . . . ?
C28 C27A C26A C25 -1.2(3) . . . . ?
C28 C27 C26 C25 -1.0(3) . . . . ?
C5 C4 C3 N1 -161.08(18) . . . . ?
C5 C4 C3 C2 18.7(3) . . . . ?
C5 C13 C14 C15 177.30(17) . . . . ?
C20 N3 C20 C21 176.95(19) 2_656 . . . ?
C20 N3 C20 C19 -2.82(14) 2_656 . . . ?
C31A C32A C33 O4 178.78(17) . . . . ?
C31A C32A C33 C32 0.5(3) . . . . ?
C32 C31 C30 C31A 0.1(3) . . . . ?
C32 C31 C30 C22 -173.44(17) . . . . ?
C8 C7 C6 C5 -178.67(18) . . . . ?
C8 C9A C10A C11 -1.4(3) . . . . ?
C22 C23 C24 N4 2.0(2) . . . . ?
C22 C23 C24 C25 -176.98(17) . . . . ?
C27A C28 C27 C26 -0.9(3) . . . . ?
C24 N4 C21 C20 -176.35(16) . . . . ?
C24 N4 C21 C22 1.7(2) . . . . ?
C24 C23 C22 C21 -0.9(2) . . . . ?
C24 C23 C22 C30 173.78(16) . . . . ?
C24 C25 C26A C27A 177.67(17) . . . . ?
C24 C25 C26 C27 -176.65(17) . . . . ?
C21 N4 C24 C23 -2.3(2) . . . . ?
C21 N4 C24 C25 176.69(17) . . . . ?
C21 C20 C19 C18 -174.17(16) . . . . ?
C21 C22 C30 C31 -128.3(2) . . . . ?
C21 C22 C30 C31A 58.4(3) . . . . ?
C6 C7 C8 C9 20.9(3) . . . . ?
C6 C7 C8 C9A -159.2(2) . . . . ?
C30 C31 C32 C33 0.5(3) . . . . ?
C30 C22 C21 N4 -174.61(18) . . . . ?
C30 C22 C21 C20 3.2(3) . . . . ?
C11 C10 C9 C8 -0.1(3) . . . . ?
C26A C25 C24 N4 26.5(3) . . . . ?
C26A C25 C24 C23 -154.75(19) . . . . ?
C26A C25 C26 C27 1.8(3) . . . . ?
C27 C28 C27A C26A 2.0(3) . . . . ?
C26 C25 C24 N4 -155.20(17) . . . . ?
C26 C25 C24 C23 23.6(3) . . . . ?
C26 C25 C26A C27A -0.7(3) . . . . ?
C15A C14A C13 C5 -177.42(17) . . . . ?
C15A C14A C13 C14 3.5(3) . . . . ?
C14 C15 C16 O2 -177.51(17) . . . . ?
C14 C15 C16 C15A 2.9(3) . . . . ?
C14 C13 C5 C4 -128.9(2) . . . . ?
C14 C13 C5 C6 50.8(3) . . . . ?
C10 C11 C10A C9A 0.0(3) . . . . ?
C9 C8 C9A C10A 2.0(3) . . . . ?
C9A C8 C9 C10 -1.3(3) . . . . ?
C34 O4 C33 C32A 21.4(3) . . . . ?
C34 O4 C33 C32 -160.25(17) . . . . ?
C10A C11 C10 C9 0.7(3) . . . . ?
C17 O2 C16 C15 -1.6(3) . . . . ?
C17 O2 C16 C15A 177.98(16) . . . . ?
C19 C20 C21 N4 -168.18(18) . . . . ?
C19 C20 C21 C22 14.2(3) . . . . ?
C19 C18 C19 C20 -2.68(13) 2_656 . . . ?
C12 O1 C11 C10 179.04(18) . . . . ?
C12 O1 C11 C10A -0.5(3) . . . . ?
C29 O3 C28 C27A 170.54(17) . . . . ?
C29 O3 C28 C27 -9.3(3) . . . . ?
